data_1546182
loop_
_publ_author_name
'Kirk, Martin L.'
'Shultz, David A.'
'Zhang, Jinyuan'
'Dangi, Ranjana'
'Ingersol, Laura'
'Yang, Jing'
'Finney, Nathaniel S.'
'Sommer, Roger D.'
'Wojtas, Lukasz'

_publ_section_title
;
 Heterospin biradicals provide insight into molecular conductance and
 rectification
;
_journal_name_full 'Chem. Sci.'
_journal_paper_doi 10.1039/C7SC00073A
_journal_year 2017
_chemical_formula_moiety 'C65 H74 B N9 O4 S Zn'
_chemical_formula_sum 'C65 H74 B N9 O4 S Zn'
_chemical_formula_weight 1153.57
_chemical_name_common TP-DCM
_space_group_crystal_system monoclinic
_space_group_IT_number 14
_space_group_name_Hall '-P 2ybc'
_space_group_name_H-M_alt 'P 1 21/c 1'
_symmetry_space_group_name_Hall '-P 2ybc'
_symmetry_space_group_name_H-M 'P 1 21/c 1'
_atom_sites_solution_hydrogens geom
_atom_sites_solution_primary direct
_atom_sites_solution_secondary difmap
_audit_update_record
;
2017-01-06 deposited with the CCDC.
2017-05-16 downloaded from the CCDC.
;
_cell_angle_alpha 90
_cell_angle_beta 112.792(2)
_cell_angle_gamma 90
_cell_formula_units_Z 4
_cell_length_a 22.0024(13)
_cell_length_b 16.5492(12)
_cell_length_c 21.1852(8)
_cell_measurement_reflns_used 9827
_cell_measurement_temperature 110.(2)
_cell_measurement_theta_max 24.9134
_cell_measurement_theta_min 2.2388
_cell_volume 7111.7(7)
_computing_cell_refinement 'SAINT V7.68A (Bruker AXS Inc., 2009)'
_computing_data_collection 'Bruker Instrument Service v2012.12.0.3'
_computing_data_reduction 'SAINT V7.68A (Bruker AXS Inc., 2009)'
_computing_structure_refinement 'SHELXL-2013 (Sheldrick, 2013)'
_computing_structure_solution 'SHELXS-97 (Sheldrick, 2008)'
_diffrn_ambient_temperature 110.(2)
_diffrn_detector_area_resol_mean 8.3333
_diffrn_measured_fraction_theta_full 1.000
_diffrn_measured_fraction_theta_max 1.000
_diffrn_measurement_device_type 'Bruker-Nonius X8 Kappa APEX II'
_diffrn_measurement_method 'phi and omega scans'
_diffrn_radiation_monochromator graphite
_diffrn_radiation_type MoK\a
_diffrn_radiation_wavelength 0.71073
_diffrn_reflns_av_R_equivalents 0.0365
_diffrn_reflns_av_sigmaI/netI 0.0269
_diffrn_reflns_limit_h_max 24
_diffrn_reflns_limit_h_min -24
_diffrn_reflns_limit_k_max 18
_diffrn_reflns_limit_k_min -18
_diffrn_reflns_limit_l_max 23
_diffrn_reflns_limit_l_min -23
_diffrn_reflns_number 106893
_diffrn_reflns_theta_full 23.25
_diffrn_reflns_theta_max 23.25
_diffrn_reflns_theta_min 1.67
_diffrn_source 'fine-focus sealed tube'
_exptl_absorpt_coefficient_mu 0.422
_exptl_absorpt_correction_T_max 0.95
_exptl_absorpt_correction_T_min 0.88
_exptl_absorpt_correction_type multi-scan
_exptl_absorpt_process_details 'SADABS V2008/1 (Bruker AXS Inc.)'
_exptl_crystal_colour brown
_exptl_crystal_density_diffrn 1.077
_exptl_crystal_density_method 'not measured'
_exptl_crystal_description plate
_exptl_crystal_F_000 2440
_exptl_crystal_preparation ', Magnetic properties'
_exptl_crystal_size_max 0.244
_exptl_crystal_size_mid 0.228
_exptl_crystal_size_min 0.126
_refine_diff_density_max 0.714
_refine_diff_density_min -0.558
_refine_ls_extinction_method none
_refine_ls_goodness_of_fit_ref 1.059
_refine_ls_hydrogen_treatment constr
_refine_ls_matrix_type full
_refine_ls_number_parameters 746
_refine_ls_number_reflns 10221
_refine_ls_number_restraints 744
_refine_ls_restrained_S_all 1.056
_refine_ls_R_factor_all 0.0673
_refine_ls_R_factor_gt 0.0528
_refine_ls_shift/su_max 0.001
_refine_ls_shift/su_mean 0.000
_refine_ls_structure_factor_coef Fsqd
_refine_ls_weighting_details
;
w=1/[\s^2^(Fo^2^)+(0.0834P)^2^+9.3916P]
where P=(Fo^2^+2Fc^2^)/3
;
_refine_ls_weighting_scheme calc
_refine_ls_wR_factor_gt 0.1472
_refine_ls_wR_factor_ref 0.1604
_reflns_number_gt 8308
_reflns_number_total 10221
_reflns_threshold_expression 'I > 2\s(I)'
_cod_data_source_file c7sc00073a2.cif
_cod_data_source_block I
_cod_database_code 1546182

loop_
_space_group_symop_operation_xyz
'x, y, z'
'-x, y+1/2, -z+1/2'
'-x, -y, -z'
'x, -y-1/2, z-1/2'

loop_
_atom_site_type_symbol
_atom_site_label
_atom_site_fract_x
_atom_site_fract_y
_atom_site_fract_z
_atom_site_U_iso_or_equiv
_atom_site_adp_type
_atom_site_calc_flag
_atom_site_refinement_flags_adp
_atom_site_refinement_flags_posn
_atom_site_occupancy
Zn Zn1 0.67641(2) 0.36656(2) 0.51937(2) 0.03571(14) Uani d U . 1
S S1 0.37429(4) 0.30451(5) 0.23278(4) 0.0381(2) Uani d U . 1
O O1 0.58456(11) 0.36396(14) 0.45277(11) 0.0380(5) Uani d U . 1
O O2 0.69034(11) 0.31174(14) 0.43572(11) 0.0382(5) Uani d U . 1
O O3 0.0221(3) 0.3196(6) 0.1340(6) 0.266(5) Uani d U . 1
O O4 0.0430(3) 0.1078(6) -0.0001(6) 0.262(5) Uani d U . 1
N N1 0.74103(13) 0.46033(17) 0.53229(14) 0.0379(7) Uani d U . 1
N N2 0.78288(14) 0.47118(18) 0.59932(14) 0.0427(7) Uani d U . 1
N N3 0.73936(13) 0.29189(18) 0.59207(14) 0.0389(7) Uani d U . 1
N N4 0.78165(13) 0.33193(18) 0.64896(14) 0.0398(7) Uani d U . 1
N N5 0.64929(13) 0.40877(17) 0.60075(13) 0.0356(6) Uani d U . 1
N N6 0.70262(13) 0.43988(17) 0.65403(14) 0.0385(7) Uani d U . 1
N N7 0.14805(15) 0.2263(2) 0.04810(17) 0.0604(9) Uani d U . 1
N N8 0.0069(3) 0.2584(6) 0.0845(5) 0.173(3) Uani d U . 1
N N9 0.0162(2) 0.1684(4) 0.0210(3) 0.121(2) Uani d U . 1
C C1 0.57649(16) 0.3315(2) 0.39436(17) 0.0347(7) Uani d U . 1
C C2 0.63621(15) 0.3049(2) 0.38486(17) 0.0345(7) Uani d U . 1
C C3 0.63017(15) 0.2737(2) 0.31888(17) 0.0344(7) Uani d U . 1
C C4 0.56797(16) 0.2651(2) 0.27014(17) 0.0363(8) Uani d U . 1
H H4 0.5632 0.2442 0.2267 0.044 Uiso calc U R 1
C C5 0.50940(16) 0.2861(2) 0.28096(17) 0.0345(7) Uani d U . 1
C C6 0.51490(16) 0.3203(2) 0.34220(16) 0.0349(7) Uani d U . 1
H H6 0.4763 0.3364 0.3488 0.042 Uiso calc U R 1
C C7 0.69186(16) 0.2500(2) 0.30655(19) 0.0411(8) Uani d U . 1
C C8 0.74054(17) 0.3211(2) 0.32331(19) 0.0431(9) Uani d U . 1
H H8A 0.7188 0.368 0.2955 0.065 Uiso calc U R 1
H H8B 0.7789 0.3058 0.3132 0.065 Uiso calc U R 1
H H8C 0.755 0.3348 0.3719 0.065 Uiso calc U R 1
C C9 0.72412(18) 0.1776(2) 0.3518(2) 0.0523(10) Uani d U . 1
H H9A 0.7372 0.1926 0.4 0.078 Uiso calc U R 1
H H9B 0.7632 0.1611 0.3435 0.078 Uiso calc U R 1
H H9C 0.6927 0.1327 0.3409 0.078 Uiso calc U R 1
C C10 0.67452(18) 0.2279(3) 0.2315(2) 0.0542(10) Uani d U . 1
H H10A 0.6444 0.1816 0.2193 0.081 Uiso calc U R 1
H H10B 0.7148 0.2138 0.2248 0.081 Uiso calc U R 1
H H10C 0.6532 0.2741 0.2024 0.081 Uiso calc U R 1
C C11 0.44578(16) 0.2681(2) 0.22715(17) 0.0350(7) Uani d U . 1
C C12 0.43042(16) 0.2195(2) 0.17081(18) 0.0408(8) Uani d U . 1
H H12 0.4628 0.1943 0.1581 0.049 Uiso calc U R 1
C C13 0.36249(16) 0.2103(2) 0.13370(19) 0.0426(8) Uani d U . 1
H H13 0.3444 0.1781 0.0936 0.051 Uiso calc U R 1
C C14 0.32501(16) 0.2521(2) 0.16074(18) 0.0379(8) Uani d U . 1
C C15 0.25313(16) 0.2520(2) 0.13811(19) 0.0414(8) Uani d U . 1
C C16 0.22198(18) 0.2653(2) 0.1825(2) 0.0510(10) Uani d U . 1
H H16 0.247 0.2796 0.2288 0.061 Uiso calc U R 1
C C17 0.15503(19) 0.2578(3) 0.1597(2) 0.0581(11) Uani d U . 1
H H17 0.1332 0.2667 0.1899 0.07 Uiso calc U R 1
C C18 0.12001(18) 0.2376(3) 0.0931(2) 0.0526(10) Uani d U . 1
C C19 0.21338(17) 0.2347(3) 0.0709(2) 0.0538(10) Uani d U . 1
H H19 0.2338 0.2284 0.039 0.065 Uiso calc U R 1
C C20 0.0486(2) 0.2226(3) 0.0671(3) 0.0714(13) Uani d U . 1
C C21 -0.0606(3) 0.2227(7) 0.0552(6) 0.183(3) Uani d U D 1
C C22 -0.0561(3) 0.1806(6) -0.0017(5) 0.161(3) Uani d U D 1
C C23 -0.1142(4) 0.2866(8) 0.0426(7) 0.237(5) Uani d U D 1
H H23A -0.1055 0.3173 0.0847 0.356 Uiso calc U R 1
H H23B -0.1573 0.26 0.0286 0.356 Uiso calc U R 1
H H23C -0.1143 0.3233 0.0062 0.356 Uiso calc U DR 1
C C24 -0.0711(5) 0.1610(8) 0.1057(6) 0.222(5) Uani d U D 1
H H24A -0.0533 0.1083 0.1004 0.333 Uiso calc U R 1
H H24B -0.1183 0.1558 0.0956 0.333 Uiso calc U R 1
H H24C -0.0482 0.1801 0.1528 0.333 Uiso calc U R 1
C C25 -0.0784(4) 0.2504(7) -0.0577(5) 0.208(5) Uani d U D 1
H H25A -0.0576 0.3014 -0.0368 0.313 Uiso calc U R 1
H H25B -0.1265 0.2564 -0.0754 0.313 Uiso calc U DR 1
H H25C -0.065 0.2365 -0.0953 0.313 Uiso calc U R 1
C C26 -0.0915(4) 0.1008(7) -0.0277(7) 0.224(5) Uani d U D 1
H H26A -0.0852 0.0844 -0.0692 0.336 Uiso calc U R 1
H H26B -0.1387 0.1074 -0.0382 0.336 Uiso calc U R 1
H H26C -0.0734 0.0592 0.0076 0.336 Uiso calc U R 1
C C27 0.76257(17) 0.5087(2) 0.49405(18) 0.0416(8) Uani d U . 1
C C28 0.8181(2) 0.5507(3) 0.5371(2) 0.0557(10) Uani d U . 1
H H28 0.8431 0.5888 0.5238 0.067 Uiso calc U R 1
C C29 0.82941(19) 0.5261(3) 0.6023(2) 0.0552(10) Uani d U . 1
C C30 0.72945(18) 0.5142(2) 0.41885(18) 0.0427(8) Uani d U . 1
C C31 0.66311(18) 0.4968(2) 0.38465(18) 0.0447(9) Uani d U . 1
H H31 0.6378 0.4812 0.4102 0.054 Uiso calc U R 1
C C32 0.6331(2) 0.5016(2) 0.31419(19) 0.0521(10) Uani d U . 1
H H32 0.5876 0.4888 0.2921 0.063 Uiso calc U R 1
C C33 0.6681(2) 0.5248(2) 0.2749(2) 0.0551(10) Uani d U . 1
C C34 0.7337(2) 0.5442(2) 0.3092(2) 0.0565(10) Uani d U . 1
H H34 0.7585 0.5618 0.2837 0.068 Uiso calc U R 1
C C35 0.7645(2) 0.5386(2) 0.3799(2) 0.0527(10) Uani d U . 1
H H35 0.81 0.5515 0.4019 0.063 Uiso calc U R 1
C C36 0.6331(3) 0.5275(3) 0.1970(2) 0.0712(13) Uani d U . 1
H H36 0.5939 0.4915 0.1866 0.085 Uiso calc U R 1
C C37 0.6705(4) 0.4911(5) 0.1609(3) 0.123(3) Uani d U . 1
H H37A 0.7103 0.523 0.1691 0.185 Uiso calc U R 1
H H37B 0.6434 0.4898 0.1118 0.185 Uiso calc U R 1
H H37C 0.6829 0.4359 0.1776 0.185 Uiso calc U R 1
C C38 0.6048(3) 0.6084(3) 0.1728(2) 0.0736(13) Uani d U . 1
H H38A 0.5752 0.6237 0.1954 0.11 Uiso calc U R 1
H H38B 0.58 0.6069 0.1231 0.11 Uiso calc U R 1
H H38C 0.6405 0.6481 0.1838 0.11 Uiso calc U R 1
C C39 0.8827(2) 0.5518(4) 0.6694(2) 0.0851(17) Uani d U . 1
H H39A 0.8623 0.5743 0.6993 0.128 Uiso calc U R 1
H H39B 0.9106 0.5928 0.6607 0.128 Uiso calc U R 1
H H39C 0.9096 0.5048 0.6916 0.128 Uiso calc U R 1
C C40 0.75396(17) 0.2131(2) 0.60128(18) 0.0426(8) Uani d U . 1
C C41 0.80644(18) 0.2028(3) 0.6641(2) 0.0514(9) Uani d U . 1
H H41 0.827 0.1532 0.6834 0.062 Uiso calc U R 1
C C42 0.82253(17) 0.2780(2) 0.69265(19) 0.0468(9) Uani d U . 1
C C43 0.71514(18) 0.1526(2) 0.55046(18) 0.0435(8) Uani d U . 1
C C44 0.64877(18) 0.1644(2) 0.51096(19) 0.0445(8) Uani d U . 1
H H44 0.6281 0.2129 0.5162 0.053 Uiso calc U R 1
C C45 0.61196(19) 0.1075(2) 0.46433(19) 0.0465(9) Uani d U . 1
H H45 0.5668 0.1179 0.4377 0.056 Uiso calc U R 1
C C46 0.6397(2) 0.0350(2) 0.4554(2) 0.0494(9) Uani d U . 1
C C47 0.7054(2) 0.0231(2) 0.4950(2) 0.0568(10) Uani d U . 1
H H47 0.7257 -0.0259 0.4903 0.068 Uiso calc U R 1
C C48 0.7429(2) 0.0804(2) 0.5415(2) 0.0548(10) Uani d U . 1
H H48 0.7883 0.0702 0.5675 0.066 Uiso calc U R 1
C C49 0.5989(2) -0.0282(2) 0.4054(2) 0.0586(10) Uani d U . 1
H H49 0.6287 -0.0745 0.4069 0.07 Uiso calc U R 1
C C50 0.5436(2) -0.0604(3) 0.4263(2) 0.0679(12) Uani d U . 1
H H50A 0.5629 -0.0816 0.4731 0.102 Uiso calc U R 1
H H50B 0.5197 -0.1037 0.3949 0.102 Uiso calc U R 1
H H50C 0.5131 -0.0164 0.4242 0.102 Uiso calc U R 1
C C51 0.5701(2) 0.0038(3) 0.3320(2) 0.0634(11) Uani d U . 1
H H51A 0.5395 0.0481 0.3287 0.095 Uiso calc U R 1
H H51B 0.5465 -0.0398 0.3008 0.095 Uiso calc U R 1
H H51C 0.6059 0.0235 0.3193 0.095 Uiso calc U R 1
C C52 0.8746(2) 0.3022(3) 0.7600(2) 0.0624(11) Uani d U . 1
H H52A 0.9048 0.3407 0.7524 0.094 Uiso calc U R 1
H H52B 0.8991 0.2542 0.7834 0.094 Uiso calc U R 1
H H52C 0.8538 0.3275 0.7885 0.094 Uiso calc U R 1
C C53 0.59561(16) 0.4296(2) 0.61229(17) 0.0362(7) Uani d U . 1
C C54 0.61436(17) 0.4762(2) 0.67171(17) 0.0407(8) Uani d U . 1
H H54 0.586 0.5 0.6907 0.049 Uiso calc U R 1
C C55 0.68186(17) 0.4809(2) 0.69725(17) 0.0404(8) Uani d U . 1
C C56 0.52958(16) 0.3974(2) 0.56964(16) 0.0356(7) Uani d U . 1
C C57 0.52191(17) 0.3167(2) 0.55112(18) 0.0412(8) Uani d U . 1
H H57 0.5596 0.2826 0.5647 0.049 Uiso calc U R 1
C C58 0.45993(18) 0.2845(2) 0.51286(19) 0.0471(9) Uani d U . 1
H H58 0.4559 0.229 0.5005 0.057 Uiso calc U R 1
C C59 0.40369(18) 0.3332(2) 0.49252(19) 0.0464(9) Uani d U . 1
C C60 0.41231(17) 0.4138(2) 0.51079(18) 0.0434(8) Uani d U . 1
H H60 0.375 0.4485 0.4963 0.052 Uiso calc U R 1
C C61 0.47371(16) 0.4455(2) 0.54955(17) 0.0380(8) Uani d U . 1
H H61 0.4776 0.5008 0.5625 0.046 Uiso calc U R 1
C C62 0.3337(2) 0.3032(3) 0.4524(2) 0.0580(11) Uani d U . 1
H H62 0.3048 0.3323 0.4714 0.07 Uiso calc U R 1
C C63 0.3105(3) 0.3259(3) 0.3801(2) 0.0796(15) Uani d U . 1
H H63A 0.3153 0.3844 0.3763 0.119 Uiso calc U R 1
H H63B 0.264 0.311 0.3569 0.119 Uiso calc U R 1
H H63C 0.3366 0.2976 0.3586 0.119 Uiso calc U R 1
C C64 0.3242(2) 0.2135(3) 0.4613(2) 0.0605(11) Uani d U . 1
H H64A 0.3506 0.182 0.442 0.091 Uiso calc U R 1
H H64B 0.2775 0.1995 0.4376 0.091 Uiso calc U R 1
H H64C 0.3383 0.2011 0.5102 0.091 Uiso calc U R 1
C C65 0.72918(19) 0.5199(2) 0.76134(19) 0.0481(9) Uani d U . 1
H H65A 0.7592 0.4789 0.7904 0.072 Uiso calc U R 1
H H65B 0.7046 0.5448 0.7862 0.072 Uiso calc U R 1
H H65C 0.7547 0.5614 0.7494 0.072 Uiso calc U R 1
B B1 0.77305(19) 0.4236(3) 0.6574(2) 0.0420(9) Uani d U . 1
H H1 0.8061 0.4421 0.7026 0.05 Uiso calc U R 1

loop_
_atom_site_aniso_label
_atom_site_aniso_U_11
_atom_site_aniso_U_22
_atom_site_aniso_U_33
_atom_site_aniso_U_12
_atom_site_aniso_U_13
_atom_site_aniso_U_23
Zn1 0.0290(2) 0.0439(3) 0.0324(2) 0.00054(17) 0.00982(17) 0.00051(17)
S1 0.0278(4) 0.0440(5) 0.0418(5) -0.0007(4) 0.0127(4) -0.0071(4)
O1 0.0298(12) 0.0508(14) 0.0328(12) 0.0013(10) 0.0114(10) -0.0020(10)
O2 0.0291(12) 0.0467(14) 0.0367(13) -0.0002(10) 0.0106(10) -0.0012(10)
O3 0.095(4) 0.315(10) 0.401(12) 0.007(5) 0.111(6) -0.137(9)
O4 0.095(4) 0.278(8) 0.388(12) -0.044(5) 0.065(6) -0.184(9)
N1 0.0308(14) 0.0477(17) 0.0346(15) -0.0021(12) 0.0121(12) -0.0016(12)
N2 0.0333(15) 0.0534(18) 0.0373(15) -0.0058(13) 0.0092(13) -0.0009(13)
N3 0.0320(15) 0.0486(17) 0.0356(15) 0.0018(12) 0.0125(12) 0.0013(12)
N4 0.0294(14) 0.0517(17) 0.0356(15) 0.0013(13) 0.0097(12) 0.0016(13)
N5 0.0285(14) 0.0463(17) 0.0291(14) 0.0011(12) 0.0079(11) 0.0014(12)
N6 0.0347(15) 0.0450(16) 0.0336(15) 0.0004(12) 0.0109(12) -0.0001(13)
N7 0.0327(17) 0.090(3) 0.053(2) 0.0026(17) 0.0101(15) -0.0087(18)
N8 0.054(3) 0.243(7) 0.241(7) -0.013(4) 0.076(4) -0.056(6)
N9 0.033(2) 0.165(5) 0.140(4) -0.012(3) 0.005(2) -0.030(4)
C1 0.0331(17) 0.0365(18) 0.0364(18) -0.0014(14) 0.0155(14) 0.0018(14)
C2 0.0272(16) 0.0372(18) 0.0382(17) -0.0029(14) 0.0115(14) -0.0004(14)
C3 0.0286(16) 0.0371(18) 0.0379(17) -0.0026(13) 0.0133(14) -0.0051(14)
C4 0.0332(17) 0.0394(19) 0.0369(18) -0.0016(14) 0.0140(14) -0.0045(15)
C5 0.0307(16) 0.0361(18) 0.0362(17) -0.0021(14) 0.0124(14) 0.0012(14)
C6 0.0266(16) 0.0417(19) 0.0371(18) 0.0008(14) 0.0133(14) 0.0002(14)
C7 0.0300(17) 0.046(2) 0.049(2) -0.0023(15) 0.0166(15) -0.0114(16)
C8 0.0318(18) 0.050(2) 0.051(2) -0.0026(16) 0.0200(16) -0.0069(17)
C9 0.037(2) 0.048(2) 0.073(3) 0.0028(17) 0.0217(19) -0.0076(19)
C10 0.035(2) 0.071(3) 0.062(2) -0.0083(19) 0.0240(18) -0.024(2)
C11 0.0301(16) 0.0378(18) 0.0373(18) 0.0006(14) 0.0133(14) -0.0001(14)
C12 0.0284(17) 0.051(2) 0.0416(19) 0.0028(15) 0.0121(15) -0.0076(16)
C13 0.0307(18) 0.050(2) 0.043(2) -0.0001(15) 0.0099(15) -0.0106(17)
C14 0.0283(16) 0.0407(19) 0.0412(19) 0.0006(14) 0.0095(14) -0.0027(15)
C15 0.0313(17) 0.040(2) 0.050(2) 0.0007(14) 0.0133(15) -0.0051(16)
C16 0.0365(19) 0.063(3) 0.052(2) -0.0028(17) 0.0157(17) -0.0108(19)
C17 0.037(2) 0.081(3) 0.062(2) -0.0037(19) 0.0245(18) -0.010(2)
C18 0.0314(18) 0.069(3) 0.057(2) 0.0017(17) 0.0163(17) 0.0004(19)
C19 0.0288(18) 0.080(3) 0.050(2) 0.0058(18) 0.0117(16) -0.010(2)
C20 0.027(2) 0.114(4) 0.071(3) 0.002(2) 0.0167(19) 0.022(3)
C21 0.046(3) 0.297(9) 0.212(7) -0.015(4) 0.055(4) 0.025(6)
C22 0.034(3) 0.274(8) 0.154(6) -0.031(4) 0.013(3) 0.021(5)
C23 0.075(5) 0.383(13) 0.267(12) 0.053(7) 0.082(7) 0.050(10)
C24 0.131(7) 0.348(13) 0.205(9) -0.062(8) 0.086(7) 0.067(9)
C25 0.076(5) 0.323(12) 0.171(8) -0.016(6) -0.013(5) 0.083(8)
C26 0.066(5) 0.265(10) 0.290(13) -0.055(6) 0.015(6) 0.001(8)
C27 0.0368(18) 0.046(2) 0.0442(18) 0.0000(15) 0.0175(15) 0.0005(15)
C28 0.048(2) 0.063(3) 0.054(2) -0.0150(19) 0.0173(18) 0.0046(19)
C29 0.044(2) 0.064(3) 0.052(2) -0.0153(19) 0.0122(17) 0.0011(18)
C30 0.046(2) 0.043(2) 0.0420(18) 0.0014(16) 0.0203(16) 0.0004(15)
C31 0.046(2) 0.045(2) 0.0429(19) 0.0056(16) 0.0178(16) 0.0031(16)
C32 0.056(2) 0.054(2) 0.043(2) 0.0095(19) 0.0147(18) -0.0015(17)
C33 0.074(3) 0.046(2) 0.045(2) 0.013(2) 0.0229(19) 0.0004(17)
C34 0.084(3) 0.049(2) 0.051(2) 0.005(2) 0.041(2) 0.0033(18)
C35 0.058(2) 0.052(2) 0.056(2) -0.0020(19) 0.0313(19) 0.0003(18)
C36 0.109(4) 0.059(3) 0.041(2) 0.020(3) 0.026(2) 0.0014(19)
C37 0.159(6) 0.157(6) 0.045(3) 0.080(5) 0.031(3) -0.006(3)
C38 0.103(4) 0.065(3) 0.048(3) 0.008(3) 0.024(3) 0.006(2)
C39 0.070(3) 0.108(4) 0.060(3) -0.049(3) 0.006(2) 0.000(3)
C40 0.0380(19) 0.048(2) 0.0426(19) 0.0078(15) 0.0169(15) 0.0055(15)
C41 0.043(2) 0.056(2) 0.049(2) 0.0112(17) 0.0112(17) 0.0091(18)
C42 0.0318(18) 0.063(2) 0.0416(19) 0.0079(16) 0.0101(15) 0.0080(17)
C43 0.045(2) 0.044(2) 0.0412(19) 0.0044(16) 0.0175(16) 0.0079(15)
C44 0.044(2) 0.042(2) 0.049(2) 0.0055(16) 0.0188(16) 0.0041(16)
C45 0.045(2) 0.046(2) 0.049(2) 0.0019(16) 0.0174(17) 0.0024(17)
C46 0.058(2) 0.041(2) 0.049(2) 0.0042(17) 0.0209(18) 0.0052(16)
C47 0.064(2) 0.043(2) 0.063(2) 0.0102(18) 0.024(2) 0.0025(18)
C48 0.050(2) 0.055(2) 0.056(2) 0.0114(18) 0.0167(19) 0.0060(18)
C49 0.068(3) 0.043(2) 0.062(2) 0.0001(19) 0.022(2) -0.0039(18)
C50 0.079(3) 0.049(2) 0.069(3) -0.013(2) 0.021(2) 0.006(2)
C51 0.074(3) 0.060(3) 0.055(2) -0.011(2) 0.025(2) -0.010(2)
C52 0.044(2) 0.079(3) 0.050(2) 0.010(2) 0.0027(18) 0.004(2)
C53 0.0359(17) 0.0401(19) 0.0337(17) 0.0031(14) 0.0146(14) 0.0043(14)
C54 0.0404(19) 0.044(2) 0.0379(18) 0.0047(15) 0.0157(15) 0.0007(15)
C55 0.0442(19) 0.041(2) 0.0338(17) 0.0020(15) 0.0127(15) 0.0014(15)
C56 0.0352(17) 0.0413(18) 0.0331(17) 0.0005(14) 0.0163(14) 0.0047(14)
C57 0.0378(18) 0.043(2) 0.044(2) 0.0025(15) 0.0161(16) 0.0071(15)
C58 0.048(2) 0.0382(19) 0.050(2) -0.0045(16) 0.0127(17) 0.0047(16)
C59 0.0416(19) 0.048(2) 0.044(2) -0.0041(16) 0.0108(16) 0.0082(16)
C60 0.0370(19) 0.049(2) 0.042(2) 0.0026(15) 0.0135(16) 0.0103(16)
C61 0.0401(18) 0.0411(19) 0.0357(18) 0.0012(15) 0.0178(15) 0.0040(15)
C62 0.045(2) 0.060(2) 0.059(2) -0.0076(18) 0.0094(19) 0.0092(19)
C63 0.072(3) 0.087(4) 0.060(3) -0.024(3) 0.003(2) 0.014(2)
C64 0.048(2) 0.058(2) 0.063(3) -0.0100(19) 0.008(2) 0.006(2)
C65 0.048(2) 0.047(2) 0.044(2) 0.0017(17) 0.0123(17) -0.0031(17)
B1 0.031(2) 0.057(2) 0.032(2) -0.0039(17) 0.0054(16) 0.0001(17)

loop_
_atom_type_symbol
_atom_type_description
_atom_type_scat_dispersion_real
_atom_type_scat_dispersion_imag
_atom_type_scat_source
C C 0.0033 0.0016 'International Tables Vol C Tables 4.2.6.8 and 6.1.1.4'
H H 0.0000 0.0000 'International Tables Vol C Tables 4.2.6.8 and 6.1.1.4'
N N 0.0061 0.0033 'International Tables Vol C Tables 4.2.6.8 and 6.1.1.4'
O O 0.0106 0.0060 'International Tables Vol C Tables 4.2.6.8 and 6.1.1.4'
B B 0.0013 0.0007 'International Tables Vol C Tables 4.2.6.8 and 6.1.1.4'
S S 0.1246 0.1234 'International Tables Vol C Tables 4.2.6.8 and 6.1.1.4'
Zn Zn 0.2839 1.4301 'International Tables Vol C Tables 4.2.6.8 and 6.1.1.4'

loop_
_geom_angle_atom_site_label_1
_geom_angle_atom_site_label_2
_geom_angle_atom_site_label_3
_geom_angle
O1 Zn1 N3 137.44(11)
O1 Zn1 N1 125.38(10)
N3 Zn1 N1 97.17(11)
O1 Zn1 O2 80.31(9)
N3 Zn1 O2 95.53(10)
N1 Zn1 O2 96.79(10)
O1 Zn1 N5 93.16(9)
N3 Zn1 N5 84.81(11)
N1 Zn1 N5 92.33(11)
O2 Zn1 N5 170.75(10)
C14 S1 C11 92.34(16)
C1 O1 Zn1 114.6(2)
C2 O2 Zn1 111.0(2)
C27 N1 N2 107.0(3)
C27 N1 Zn1 139.1(2)
N2 N1 Zn1 112.9(2)
C29 N2 N1 109.2(3)
C29 N2 B1 129.9(3)
N1 N2 B1 120.8(3)
C40 N3 N4 107.4(3)
C40 N3 Zn1 138.9(2)
N4 N3 Zn1 113.6(2)
C42 N4 N3 109.2(3)
C42 N4 B1 130.4(3)
N3 N4 B1 120.1(3)
C53 N5 N6 106.6(3)
C53 N5 Zn1 140.2(2)
N6 N5 Zn1 111.51(19)
C55 N6 N5 109.8(3)
C55 N6 B1 130.6(3)
N5 N6 B1 119.6(3)
C18 N7 C19 117.3(3)
C20 N8 O3 124.6(6)
C20 N8 C21 114.3(8)
O3 N8 C21 120.5(7)
C20 N9 O4 125.6(5)
C20 N9 C22 110.6(7)
O4 N9 C22 123.7(7)
O1 C1 C6 123.0(3)
O1 C1 C2 117.1(3)
C6 C1 C2 119.9(3)
O2 C2 C3 124.0(3)
O2 C2 C1 117.0(3)
C3 C2 C1 119.1(3)
C4 C3 C2 117.2(3)
C4 C3 C7 122.7(3)
C2 C3 C7 120.1(3)
C3 C4 C5 123.6(3)
C3 C4 H4 118.2
C5 C4 H4 118.2
C6 C5 C4 119.5(3)
C6 C5 C11 122.0(3)
C4 C5 C11 118.5(3)
C5 C6 C1 120.4(3)
C5 C6 H6 119.8
C1 C6 H6 119.8
C9 C7 C10 109.5(3)
C9 C7 C3 108.8(3)
C10 C7 C3 111.0(3)
C9 C7 C8 110.0(3)
C10 C7 C8 107.1(3)
C3 C7 C8 110.5(3)
C7 C8 H8A 109.5
C7 C8 H8B 109.5
H8A C8 H8B 109.5
C7 C8 H8C 109.5
H8A C8 H8C 109.5
H8B C8 H8C 109.5
C7 C9 H9A 109.5
C7 C9 H9B 109.5
H9A C9 H9B 109.5
C7 C9 H9C 109.5
H9A C9 H9C 109.5
H9B C9 H9C 109.5
C7 C10 H10A 109.5
C7 C10 H10B 109.5
H10A C10 H10B 109.5
C7 C10 H10C 109.5
H10A C10 H10C 109.5
H10B C10 H10C 109.5
C12 C11 C5 129.9(3)
C12 C11 S1 109.9(2)
C5 C11 S1 120.0(2)
C11 C12 C13 113.7(3)
C11 C12 H12 123.1
C13 C12 H12 123.1
C14 C13 C12 113.4(3)
C14 C13 H13 123.3
C12 C13 H13 123.3
C13 C14 C15 128.0(3)
C13 C14 S1 110.6(3)
C15 C14 S1 121.3(3)
C16 C15 C19 116.9(3)
C16 C15 C14 122.4(3)
C19 C15 C14 120.6(3)
C17 C16 C15 119.8(4)
C17 C16 H16 120.1
C15 C16 H16 120.1
C18 C17 C16 119.3(4)
C18 C17 H17 120.3
C16 C17 H17 120.3
N7 C18 C17 122.8(3)
N7 C18 C20 115.5(4)
C17 C18 C20 121.6(4)
N7 C19 C15 123.8(4)
N7 C19 H19 118.1
C15 C19 H19 118.1
N8 C20 N9 106.9(5)
N8 C20 C18 127.1(6)
N9 C20 C18 126.0(5)
C22 C21 N8 99.3(6)
C22 C21 C23 119.3(9)
N8 C21 C23 112.0(9)
C22 C21 C24 109.7(10)
N8 C21 C24 111.2(8)
C23 C21 C24 105.4(8)
C21 C22 N9 102.0(6)
C21 C22 C26 122.3(9)
N9 C22 C26 109.3(8)
C21 C22 C25 100.0(9)
N9 C22 C25 108.8(6)
C26 C22 C25 113.2(8)
C21 C23 H23A 109.5
C21 C23 H23B 109.5
H23A C23 H23B 109.5
C21 C23 H23C 109.5
H23A C23 H23C 109.5
H23B C23 H23C 109.5
C21 C24 H24A 109.5
C21 C24 H24B 109.5
H24A C24 H24B 109.5
C21 C24 H24C 109.5
H24A C24 H24C 109.5
H24B C24 H24C 109.5
C22 C25 H25A 109.5
C22 C25 H25B 109.5
H25A C25 H25B 109.5
C22 C25 H25C 109.5
H25A C25 H25C 109.5
H25B C25 H25C 109.5
C22 C26 H26A 109.5
C22 C26 H26B 109.5
H26A C26 H26B 109.5
C22 C26 H26C 109.5
H26A C26 H26C 109.5
H26B C26 H26C 109.5
N1 C27 C28 108.9(3)
N1 C27 C30 122.9(3)
C28 C27 C30 128.1(3)
C29 C28 C27 106.6(3)
C29 C28 H28 126.7
C27 C28 H28 126.7
N2 C29 C28 108.3(3)
N2 C29 C39 122.1(4)
C28 C29 C39 129.6(4)
C31 C30 C35 117.7(4)
C31 C30 C27 122.1(3)
C35 C30 C27 120.2(3)
C32 C31 C30 121.3(4)
C32 C31 H31 119.4
C30 C31 H31 119.4
C31 C32 C33 121.2(4)
C31 C32 H32 119.4
C33 C32 H32 119.4
C34 C33 C32 117.3(4)
C34 C33 C36 123.4(4)
C32 C33 C36 119.3(4)
C33 C34 C35 121.8(4)
C33 C34 H34 119.1
C35 C34 H34 119.1
C34 C35 C30 120.6(4)
C34 C35 H35 119.7
C30 C35 H35 119.7
C37 C36 C38 116.1(5)
C37 C36 C33 113.8(4)
C38 C36 C33 111.7(4)
C37 C36 H36 104.6
C38 C36 H36 104.6
C33 C36 H36 104.6
C36 C37 H37A 109.5
C36 C37 H37B 109.5
H37A C37 H37B 109.5
C36 C37 H37C 109.5
H37A C37 H37C 109.5
H37B C37 H37C 109.5
C36 C38 H38A 109.5
C36 C38 H38B 109.5
H38A C38 H38B 109.5
C36 C38 H38C 109.5
H38A C38 H38C 109.5
H38B C38 H38C 109.5
C29 C39 H39A 109.5
C29 C39 H39B 109.5
H39A C39 H39B 109.5
C29 C39 H39C 109.5
H39A C39 H39C 109.5
H39B C39 H39C 109.5
N3 C40 C41 108.8(3)
N3 C40 C43 121.0(3)
C41 C40 C43 130.1(3)
C42 C41 C40 106.6(3)
C42 C41 H41 126.7
C40 C41 H41 126.7
N4 C42 C41 108.0(3)
N4 C42 C52 122.6(4)
C41 C42 C52 129.4(4)
C44 C43 C48 117.0(4)
C44 C43 C40 121.5(3)
C48 C43 C40 121.5(3)
C45 C44 C43 121.8(4)
C45 C44 H44 119.1
C43 C44 H44 119.1
C44 C45 C46 121.3(4)
C44 C45 H45 119.4
C46 C45 H45 119.4
C47 C46 C45 117.0(4)
C47 C46 C49 121.7(4)
C45 C46 C49 121.3(4)
C46 C47 C48 122.1(4)
C46 C47 H47 119.0
C48 C47 H47 119.0
C47 C48 C43 120.9(4)
C47 C48 H48 119.5
C43 C48 H48 119.5
C46 C49 C51 111.9(3)
C46 C49 C50 111.0(4)
C51 C49 C50 110.5(4)
C46 C49 H49 107.8
C51 C49 H49 107.8
C50 C49 H49 107.8
C49 C50 H50A 109.5
C49 C50 H50B 109.5
H50A C50 H50B 109.5
C49 C50 H50C 109.5
H50A C50 H50C 109.5
H50B C50 H50C 109.5
C49 C51 H51A 109.5
C49 C51 H51B 109.5
H51A C51 H51B 109.5
C49 C51 H51C 109.5
H51A C51 H51C 109.5
H51B C51 H51C 109.5
C42 C52 H52A 109.5
C42 C52 H52B 109.5
H52A C52 H52B 109.5
C42 C52 H52C 109.5
H52A C52 H52C 109.5
H52B C52 H52C 109.5
N5 C53 C54 109.5(3)
N5 C53 C56 121.4(3)
C54 C53 C56 128.8(3)
C55 C54 C53 106.5(3)
C55 C54 H54 126.8
C53 C54 H54 126.8
N6 C55 C54 107.6(3)
N6 C55 C65 122.0(3)
C54 C55 C65 130.3(3)
C57 C56 C61 118.1(3)
C57 C56 C53 120.2(3)
C61 C56 C53 121.6(3)
C56 C57 C58 121.2(3)
C56 C57 H57 119.4
C58 C57 H57 119.4
C57 C58 C59 120.6(4)
C57 C58 H58 119.7
C59 C58 H58 119.7
C60 C59 C58 117.5(3)
C60 C59 C62 118.0(3)
C58 C59 C62 124.5(4)
C59 C60 C61 121.9(3)
C59 C60 H60 119.0
C61 C60 H60 119.0
C60 C61 C56 120.7(3)
C60 C61 H61 119.6
C56 C61 H61 119.6
C63 C62 C64 111.9(4)
C63 C62 C59 111.6(4)
C64 C62 C59 114.0(3)
C63 C62 H62 106.3
C64 C62 H62 106.3
C59 C62 H62 106.3
C62 C63 H63A 109.5
C62 C63 H63B 109.5
H63A C63 H63B 109.5
C62 C63 H63C 109.5
H63A C63 H63C 109.5
H63B C63 H63C 109.5
C62 C64 H64A 109.5
C62 C64 H64B 109.5
H64A C64 H64B 109.5
C62 C64 H64C 109.5
H64A C64 H64C 109.5
H64B C64 H64C 109.5
C55 C65 H65A 109.5
C55 C65 H65B 109.5
H65A C65 H65B 109.5
C55 C65 H65C 109.5
H65A C65 H65C 109.5
H65B C65 H65C 109.5
N2 B1 N6 108.8(3)
N2 B1 N4 110.3(3)
N6 B1 N4 109.3(3)
N2 B1 H1 109.5
N6 B1 H1 109.5
N4 B1 H1 109.5

loop_
_geom_bond_atom_site_label_1
_geom_bond_atom_site_label_2
_geom_bond_distance
Zn1 O1 1.967(2)
Zn1 N3 2.041(3)
Zn1 N1 2.050(3)
Zn1 O2 2.116(2)
Zn1 N5 2.148(3)
S1 C14 1.724(3)
S1 C11 1.731(3)
O1 C1 1.297(4)
O2 C2 1.264(4)
O3 N8 1.402(10)
O4 N9 1.326(9)
N1 C27 1.349(4)
N1 N2 1.372(4)
N2 C29 1.352(5)
N2 B1 1.544(5)
N3 C40 1.339(5)
N3 N4 1.374(4)
N4 C42 1.348(5)
N4 B1 1.548(5)
N5 C53 1.341(4)
N5 N6 1.375(4)
N6 C55 1.353(4)
N6 B1 1.547(5)
N7 C18 1.334(5)
N7 C19 1.334(5)
N8 C20 1.262(8)
N8 C21 1.492(10)
N9 C20 1.315(7)
N9 C22 1.487(8)
C1 C6 1.390(5)
C1 C2 1.471(5)
C2 C3 1.448(5)
C3 C4 1.365(5)
C3 C7 1.529(5)
C4 C5 1.436(5)
C4 H4 0.95
C5 C6 1.377(5)
C5 C11 1.453(5)
C6 H6 0.95
C7 C9 1.526(5)
C7 C10 1.528(5)
C7 C8 1.537(5)
C8 H8A 0.98
C8 H8B 0.98
C8 H8C 0.98
C9 H9A 0.98
C9 H9B 0.98
C9 H9C 0.98
C10 H10A 0.98
C10 H10B 0.98
C10 H10C 0.98
C11 C12 1.369(5)
C12 C13 1.402(5)
C12 H12 0.95
C13 C14 1.361(5)
C13 H13 0.95
C14 C15 1.464(5)
C15 C16 1.379(5)
C15 C19 1.383(5)
C16 C17 1.366(5)
C16 H16 0.95
C17 C18 1.361(6)
C17 H17 0.95
C18 C20 1.471(5)
C19 H19 0.95
C21 C22 1.428(11)
C21 C23 1.528(11)
C21 C24 1.558(11)
C22 C26 1.524(11)
C22 C25 1.591(7)
C23 H23A 0.98
C23 H23B 0.98
C23 H23C 0.98
C24 H24A 0.98
C24 H24B 0.98
C24 H24C 0.98
C25 H25A 0.98
C25 H25B 0.98
C25 H25C 0.98
C26 H26A 0.98
C26 H26B 0.98
C26 H26C 0.98
C27 C28 1.393(5)
C27 C30 1.476(5)
C28 C29 1.367(6)
C28 H28 0.95
C29 C39 1.510(6)
C30 C31 1.386(5)
C30 C35 1.389(5)
C31 C32 1.381(5)
C31 H31 0.95
C32 C33 1.390(6)
C32 H32 0.95
C33 C34 1.378(6)
C33 C36 1.528(6)
C34 C35 1.389(6)
C34 H34 0.95
C35 H35 0.95
C36 C37 1.454(7)
C36 C38 1.481(6)
C36 H36 1.0
C37 H37A 0.98
C37 H37B 0.98
C37 H37C 0.98
C38 H38A 0.98
C38 H38B 0.98
C38 H38C 0.98
C39 H39A 0.98
C39 H39B 0.98
C39 H39C 0.98
C40 C41 1.395(5)
C40 C43 1.476(5)
C41 C42 1.370(6)
C41 H41 0.95
C42 C52 1.497(5)
C43 C44 1.387(5)
C43 C48 1.389(5)
C44 C45 1.378(5)
C44 H44 0.95
C45 C46 1.391(5)
C45 H45 0.95
C46 C47 1.376(6)
C46 C49 1.512(6)
C47 C48 1.386(6)
C47 H47 0.95
C48 H48 0.95
C49 C51 1.530(6)
C49 C50 1.542(6)
C49 H49 1.0
C50 H50A 0.98
C50 H50B 0.98
C50 H50C 0.98
C51 H51A 0.98
C51 H51B 0.98
C51 H51C 0.98
C52 H52A 0.98
C52 H52B 0.98
C52 H52C 0.98
C53 C54 1.395(5)
C53 C56 1.481(5)
C54 C55 1.372(5)
C54 H54 0.95
C55 C65 1.499(5)
C56 C57 1.384(5)
C56 C61 1.386(5)
C57 C58 1.394(5)
C57 H57 0.95
C58 C59 1.398(5)
C58 H58 0.95
C59 C60 1.381(5)
C59 C62 1.525(5)
C60 C61 1.384(5)
C60 H60 0.95
C61 H61 0.95
C62 C63 1.464(6)
C62 C64 1.522(6)
C62 H62 1.0
C63 H63A 0.98
C63 H63B 0.98
C63 H63C 0.98
C64 H64A 0.98
C64 H64B 0.98
C64 H64C 0.98
C65 H65A 0.98
C65 H65B 0.98
C65 H65C 0.98
B1 H1 1.0

loop_
_geom_torsion_atom_site_label_1
_geom_torsion_atom_site_label_2
_geom_torsion_atom_site_label_3
_geom_torsion_atom_site_label_4
_geom_torsion
C27 N1 N2 C29 0.4(4)
Zn1 N1 N2 C29 171.6(3)
C27 N1 N2 B1 -179.2(3)
Zn1 N1 N2 B1 -8.0(4)
C40 N3 N4 C42 0.6(4)
Zn1 N3 N4 C42 -177.8(2)
C40 N3 N4 B1 -174.1(3)
Zn1 N3 N4 B1 7.5(4)
C53 N5 N6 C55 -1.2(4)
Zn1 N5 N6 C55 167.2(2)
C53 N5 N6 B1 177.8(3)
Zn1 N5 N6 B1 -13.8(4)
Zn1 O1 C1 C6 176.5(3)
Zn1 O1 C1 C2 -2.7(4)
Zn1 O2 C2 C3 176.6(3)
Zn1 O2 C2 C1 -2.8(4)
O1 C1 C2 O2 3.9(5)
C6 C1 C2 O2 -175.4(3)
O1 C1 C2 C3 -175.6(3)
C6 C1 C2 C3 5.1(5)
O2 C2 C3 C4 175.9(3)
C1 C2 C3 C4 -4.6(5)
O2 C2 C3 C7 -2.7(5)
C1 C2 C3 C7 176.7(3)
C2 C3 C4 C5 0.6(5)
C7 C3 C4 C5 179.2(3)
C3 C4 C5 C6 3.2(5)
C3 C4 C5 C11 -175.1(3)
C4 C5 C6 C1 -2.7(5)
C11 C5 C6 C1 175.5(3)
O1 C1 C6 C5 179.4(3)
C2 C1 C6 C5 -1.4(5)
C4 C3 C7 C9 -112.6(4)
C2 C3 C7 C9 66.0(4)
C4 C3 C7 C10 7.9(5)
C2 C3 C7 C10 -173.5(3)
C4 C3 C7 C8 126.6(4)
C2 C3 C7 C8 -54.8(4)
C6 C5 C11 C12 -163.9(4)
C4 C5 C11 C12 14.3(6)
C6 C5 C11 S1 10.6(5)
C4 C5 C11 S1 -171.1(3)
C14 S1 C11 C12 1.3(3)
C14 S1 C11 C5 -174.3(3)
C5 C11 C12 C13 173.8(3)
S1 C11 C12 C13 -1.2(4)
C11 C12 C13 C14 0.4(5)
C12 C13 C14 C15 -175.6(4)
C12 C13 C14 S1 0.6(4)
C11 S1 C14 C13 -1.1(3)
C11 S1 C14 C15 175.4(3)
C13 C14 C15 C16 150.7(4)
S1 C14 C15 C16 -25.1(5)
C13 C14 C15 C19 -26.3(6)
S1 C14 C15 C19 157.9(3)
C19 C15 C16 C17 2.5(6)
C14 C15 C16 C17 -174.6(4)
C15 C16 C17 C18 -0.2(7)
C19 N7 C18 C17 0.7(7)
C19 N7 C18 C20 -176.2(4)
C16 C17 C18 N7 -1.5(7)
C16 C17 C18 C20 175.2(4)
C18 N7 C19 C15 1.9(7)
C16 C15 C19 N7 -3.5(6)
C14 C15 C19 N7 173.7(4)
O3 N8 C20 N9 178.4(10)
C21 N8 C20 N9 6.8(10)
O3 N8 C20 C18 -1.2(15)
C21 N8 C20 C18 -172.8(7)
O4 N9 C20 N8 -165.7(10)
C22 N9 C20 N8 10.7(9)
O4 N9 C20 C18 13.9(12)
C22 N9 C20 C18 -169.7(5)
N7 C18 C20 N8 -147.2(7)
C17 C18 C20 N8 35.8(9)
N7 C18 C20 N9 33.2(8)
C17 C18 C20 N9 -143.7(6)
C20 N8 C21 C22 -21.3(11)
O3 N8 C21 C22 166.7(10)
C20 N8 C21 C23 -148.3(9)
O3 N8 C21 C23 39.7(15)
C20 N8 C21 C24 94.1(11)
O3 N8 C21 C24 -77.9(14)
N8 C21 C22 N9 24.0(9)
C23 C21 C22 N9 145.8(8)
C24 C21 C22 N9 -92.6(8)
N8 C21 C22 C26 146.4(8)
C23 C21 C22 C26 -91.8(12)
C24 C21 C22 C26 29.8(11)
N8 C21 C22 C25 -87.9(8)
C23 C21 C22 C25 34.0(10)
C24 C21 C22 C25 155.5(6)
C20 N9 C22 C21 -23.8(9)
O4 N9 C22 C21 152.7(10)
C20 N9 C22 C26 -154.7(8)
O4 N9 C22 C26 21.8(13)
C20 N9 C22 C25 81.2(10)
O4 N9 C22 C25 -102.3(12)
N2 N1 C27 C28 -0.3(4)
Zn1 N1 C27 C28 -167.8(3)
N2 N1 C27 C30 -179.4(3)
Zn1 N1 C27 C30 13.1(6)
N1 C27 C28 C29 0.1(5)
C30 C27 C28 C29 179.2(4)
N1 N2 C29 C28 -0.3(5)
B1 N2 C29 C28 179.2(4)
N1 N2 C29 C39 179.5(4)
B1 N2 C29 C39 -1.0(7)
C27 C28 C29 N2 0.1(5)
C27 C28 C29 C39 -179.7(5)
N1 C27 C30 C31 25.4(5)
C28 C27 C30 C31 -153.5(4)
N1 C27 C30 C35 -155.5(4)
C28 C27 C30 C35 25.6(6)
C35 C30 C31 C32 1.4(6)
C27 C30 C31 C32 -179.5(3)
C30 C31 C32 C33 -0.5(6)
C31 C32 C33 C34 -1.2(6)
C31 C32 C33 C36 178.7(4)
C32 C33 C34 C35 1.9(6)
C36 C33 C34 C35 -177.9(4)
C33 C34 C35 C30 -1.1(6)
C31 C30 C35 C34 -0.6(6)
C27 C30 C35 C34 -179.8(4)
C34 C33 C36 C37 45.2(7)
C32 C33 C36 C37 -134.7(5)
C34 C33 C36 C38 -88.7(6)
C32 C33 C36 C38 91.4(5)
N4 N3 C40 C41 -0.7(4)
Zn1 N3 C40 C41 177.2(3)
N4 N3 C40 C43 177.1(3)
Zn1 N3 C40 C43 -5.1(6)
N3 C40 C41 C42 0.5(4)
C43 C40 C41 C42 -177.0(4)
N3 N4 C42 C41 -0.3(4)
B1 N4 C42 C41 173.6(3)
N3 N4 C42 C52 -179.7(3)
B1 N4 C42 C52 -5.7(6)
C40 C41 C42 N4 -0.1(4)
C40 C41 C42 C52 179.2(4)
N3 C40 C43 C44 -30.4(5)
C41 C40 C43 C44 146.8(4)
N3 C40 C43 C48 151.5(4)
C41 C40 C43 C48 -31.3(6)
C48 C43 C44 C45 -0.6(5)
C40 C43 C44 C45 -178.8(3)
C43 C44 C45 C46 0.9(6)
C44 C45 C46 C47 -0.4(6)
C44 C45 C46 C49 178.6(4)
C45 C46 C47 C48 -0.4(6)
C49 C46 C47 C48 -179.3(4)
C46 C47 C48 C43 0.6(6)
C44 C43 C48 C47 -0.1(6)
C40 C43 C48 C47 178.1(4)
C47 C46 C49 C51 -120.2(4)
C45 C46 C49 C51 60.9(5)
C47 C46 C49 C50 116.0(4)
C45 C46 C49 C50 -62.9(5)
N6 N5 C53 C54 1.9(4)
Zn1 N5 C53 C54 -161.1(3)
N6 N5 C53 C56 -172.1(3)
Zn1 N5 C53 C56 24.9(5)
N5 C53 C54 C55 -1.9(4)
C56 C53 C54 C55 171.6(3)
N5 N6 C55 C54 0.0(4)
B1 N6 C55 C54 -178.8(3)
N5 N6 C55 C65 178.4(3)
B1 N6 C55 C65 -0.5(6)
C53 C54 C55 N6 1.1(4)
C53 C54 C55 C65 -177.1(4)
N5 C53 C56 C57 42.5(5)
C54 C53 C56 C57 -130.2(4)
N5 C53 C56 C61 -140.1(3)
C54 C53 C56 C61 47.1(5)
C61 C56 C57 C58 0.5(5)
C53 C56 C57 C58 177.9(3)
C56 C57 C58 C59 -0.4(6)
C57 C58 C59 C60 1.1(5)
C57 C58 C59 C62 -178.3(4)
C58 C59 C60 C61 -2.0(5)
C62 C59 C60 C61 177.4(3)
C59 C60 C61 C56 2.2(5)
C57 C56 C61 C60 -1.4(5)
C53 C56 C61 C60 -178.8(3)
C60 C59 C62 C63 77.8(5)
C58 C59 C62 C63 -102.9(5)
C60 C59 C62 C64 -154.3(4)
C58 C59 C62 C64 25.0(6)
C29 N2 B1 N6 124.0(4)
N1 N2 B1 N6 -56.6(4)
C29 N2 B1 N4 -116.2(4)
N1 N2 B1 N4 63.3(4)
C55 N6 B1 N2 -111.4(4)
N5 N6 B1 N2 69.9(4)
C55 N6 B1 N4 128.2(4)
N5 N6 B1 N4 -50.6(4)
C42 N4 B1 N2 123.8(4)
N3 N4 B1 N2 -62.8(4)
C42 N4 B1 N6 -116.7(4)
N3 N4 B1 N6 56.7(4)
